data_2008411
loop_
_publ_author_name
'Yao, Hai-Jun'
'Hu, Chun-Hua'
'Dou, Jian-Min'
'Jin, Ruo-Shui'
'Zheng, Pei-Ju'

_publ_section_title
;
 2,4-Bis(triphenylphosphino)-<i>closo</i>-decaborane--dichloromethane
 (1/1)
;
_journal_issue 4
_journal_name_full 'Acta Crystallographica Section C'
_journal_page_first IUC9900033
_journal_paper_doi 10.1107/S0108270199099576
_journal_volume 55
_journal_year 1999
_chemical_formula_iupac 'C36 H38 B10 P2, C H2 Cl2'
_chemical_formula_moiety 'C37 H40 B10 Cl2 P2'
_chemical_formula_sum 'C37 H40 B10 Cl2 P2'
_chemical_formula_weight 725.63
_chemical_name_systematic ' 2,4-Di(triphenylphosphino)-closo-decaborane-Dichloromethane (1/1)'
_space_group_IT_number 2
_symmetry_cell_setting triclinic
_symmetry_space_group_name_Hall '-P 1'
_symmetry_space_group_name_H-M 'P -1'
_cell_angle_alpha 98.14(2)
_cell_angle_beta 106.12(3)
_cell_angle_gamma 111.12(3)
_cell_formula_units_Z 2
_cell_length_a 10.077(4)
_cell_length_b 13.231(3)
_cell_length_c 17.167(4)
_cell_measurement_reflns_used 25
_cell_measurement_temperature 294(2)
_cell_measurement_theta_max 13.2
_cell_measurement_theta_min 9.8
_cell_volume 1975.2(12)
_computing_cell_refinement 'CAD-4 software (Enraf-Nonius, 1988)'
_computing_data_collection 'CAD-4 software (Enraf-Nonius, 1988)'
_computing_data_reduction 'SDP-Plus (Frenz, 1985)'
_computing_molecular_graphics 'ZORTEP (Zsolnai & Huttner, 1994)'
_computing_publication_material 'SHELXL97 (Sheldrick, 1997)'
_computing_structure_refinement 'SHELXL97 (Sheldrick, 1997)'
_computing_structure_solution 'SHELXS97 (Sheldrick, 1990)'
_diffrn_ambient_temperature 294(2)
_diffrn_measured_fraction_theta_full 0.999
_diffrn_measured_fraction_theta_max 0.999
_diffrn_measurement_device 'Enraf-Nonius CAD-4'
_diffrn_measurement_method \w/2\q
_diffrn_radiation_monochromator graphite
_diffrn_radiation_source 'fine-focus sealed tube'
_diffrn_radiation_type MoK\a
_diffrn_radiation_wavelength 0.71073
_diffrn_reflns_av_R_equivalents 0.020
_diffrn_reflns_av_sigmaI/netI 0.0636
_diffrn_reflns_limit_h_max 11
_diffrn_reflns_limit_h_min -12
_diffrn_reflns_limit_k_max 15
_diffrn_reflns_limit_k_min -15
_diffrn_reflns_limit_l_max 20
_diffrn_reflns_limit_l_min 0
_diffrn_reflns_number 7261
_diffrn_reflns_theta_full 25.08
_diffrn_reflns_theta_max 25.08
_diffrn_reflns_theta_min 1.28
_diffrn_standards_decay_% -5.7
_diffrn_standards_interval_count 200
_diffrn_standards_interval_time 60
_diffrn_standards_number 3
_exptl_absorpt_coefficient_mu 0.273
_exptl_absorpt_correction_T_max 0.930
_exptl_absorpt_correction_T_min 0.816
_exptl_absorpt_correction_type '\y scans'
_exptl_absorpt_process_details '(North et al., 1968)'
_exptl_crystal_colour colorless
_exptl_crystal_density_diffrn 1.220
_exptl_crystal_density_method 'not measured'
_exptl_crystal_description 'square prism'
_exptl_crystal_F_000 752
_exptl_crystal_size_max 0.78
_exptl_crystal_size_mid 0.33
_exptl_crystal_size_min 0.27
_refine_diff_density_max 0.698
_refine_diff_density_min -0.733
_refine_ls_extinction_method none
_refine_ls_goodness_of_fit_ref 1.046
_refine_ls_hydrogen_treatment mixed
_refine_ls_matrix_type full
_refine_ls_number_parameters 492
_refine_ls_number_reflns 7005
_refine_ls_number_restraints 0
_refine_ls_restrained_S_all 1.046
_refine_ls_R_factor_gt 0.057
_refine_ls_shift/su_max 0.001
_refine_ls_shift/su_mean 0.000
_refine_ls_structure_factor_coef Fsqd
_refine_ls_weighting_details 'w = 1/[\s^2^(Fo^2^)+(0.0841P)^2^+2.2017P] where P = (Fo^2^+2Fc^2^)/3'
_refine_ls_weighting_scheme calc
_refine_ls_wR_factor_ref 0.198
_reflns_number_gt 3728
_reflns_number_total 7005
_reflns_threshold_expression I>2\s(I)
_cod_data_source_file qb0074.cif
_cod_data_source_block I
_cod_depositor_comments
;
The following automatic conversions were performed:

'_refine_ls_weighting_scheme' value 'calc w =
1/[\s^2^(Fo^2^)+(0.0841P)^2^+2.2017P] where P = (Fo^2^+2Fc^2^)/3' was
changed to 'calc'. New tag '_refine_ls_weighting_details' was
created. The value of the new tag was set to 'w =
1/[\s^2^(Fo^2^)+(0.0841P)^2^+2.2017P] where P = (Fo^2^+2Fc^2^)/3'.

Automatic conversion script
Id: cif_fix_values 3143 2015-03-26 13:38:13Z robertas 
;
_cod_original_cell_volume 1975.2(10)
_cod_database_code 2008411

loop_
_symmetry_equiv_pos_as_xyz
'x, y, z'
'-x, -y, -z'

loop_
_atom_site_label
_atom_site_fract_x
_atom_site_fract_y
_atom_site_fract_z
_atom_site_U_iso_or_equiv
_atom_site_adp_type
_atom_site_calc_flag
_atom_site_refinement_flags
_atom_site_occupancy
_atom_site_disorder_assembly
_atom_site_disorder_group
_atom_site_type_symbol
P1 0.13924(11) 0.58694(9) 0.35576(6) 0.0384(3) Uani d . 1 . . P
P2 0.12774(11) 0.82456(8) 0.08436(6) 0.0355(3) Uani d . 1 . . P
C11 0.1768(5) 0.4684(3) 0.3781(2) 0.0448(10) Uani d . 1 . . C
C12 0.3202(5) 0.4725(4) 0.3882(3) 0.0561(11) Uani d . 1 . . C
H12 0.3916 0.5312 0.3776 0.067 Uiso calc R 1 . . H
C13 0.3557(7) 0.3873(5) 0.4145(3) 0.0706(14) Uani d . 1 . . C
H13 0.4517 0.3893 0.4218 0.085 Uiso calc R 1 . . H
C14 0.2494(8) 0.3005(5) 0.4298(3) 0.0770(17) Uani d . 1 . . C
H14 0.2745 0.2447 0.4481 0.092 Uiso calc R 1 . . H
C15 0.1072(7) 0.2953(4) 0.4184(3) 0.0723(15) Uani d . 1 . . C
H15 0.0355 0.2355 0.4278 0.087 Uiso calc R 1 . . H
C16 0.0702(6) 0.3797(4) 0.3927(3) 0.0560(11) Uani d . 1 . . C
H16 -0.0263 0.3766 0.3852 0.067 Uiso calc R 1 . . H
C21 0.2242(4) 0.6917(3) 0.4561(3) 0.0440(9) Uani d . 1 . . C
C22 0.2676(5) 0.6652(4) 0.5314(3) 0.0520(11) Uani d . 1 . . C
H22 0.2538 0.5917 0.5310 0.062 Uiso calc R 1 . . H
C23 0.3315(6) 0.7471(5) 0.6078(3) 0.0688(14) Uani d . 1 . . C
H23 0.3581 0.7279 0.6581 0.083 Uiso calc R 1 . . H
C24 0.3552(7) 0.8553(5) 0.6088(3) 0.0798(16) Uani d . 1 . . C
H24 0.4019 0.9109 0.6596 0.096 Uiso calc R 1 . . H
C25 0.3096(8) 0.8820(5) 0.5341(4) 0.092(2) Uani d . 1 . . C
H25 0.3228 0.9556 0.5352 0.110 Uiso calc R 1 . . H
C26 0.2453(7) 0.8023(4) 0.4584(3) 0.0721(15) Uani d . 1 . . C
H26 0.2156 0.8219 0.4086 0.087 Uiso calc R 1 . . H
C31 -0.0640(4) 0.5409(3) 0.3234(2) 0.0417(9) Uani d . 1 . . C
C32 -0.1301(5) 0.5871(4) 0.3701(3) 0.0574(12) Uani d . 1 . . C
H32 -0.0699 0.6393 0.4221 0.069 Uiso calc R 1 . . H
C33 -0.2853(6) 0.5559(5) 0.3397(4) 0.0716(15) Uani d . 1 . . C
H33 -0.3289 0.5868 0.3719 0.086 Uiso calc R 1 . . H
C34 -0.3744(6) 0.4812(5) 0.2639(4) 0.0743(16) Uani d . 1 . . C
H34 -0.4782 0.4629 0.2433 0.089 Uiso calc R 1 . . H
C35 -0.3115(6) 0.4323(5) 0.2172(3) 0.0712(15) Uani d . 1 . . C
H35 -0.3735 0.3787 0.1660 0.085 Uiso calc R 1 . . H
C36 -0.1544(5) 0.4630(4) 0.2465(3) 0.0592(12) Uani d . 1 . . C
H36 -0.1114 0.4312 0.2145 0.071 Uiso calc R 1 . . H
C41 -0.0769(4) 0.7691(3) 0.0537(2) 0.0388(9) Uani d . 1 . . C
C42 -0.1648(5) 0.6586(4) 0.0045(3) 0.0488(10) Uani d . 1 . . C
H42 -0.1191 0.6165 -0.0159 0.059 Uiso calc R 1 . . H
C43 -0.3214(5) 0.6116(4) -0.0141(3) 0.0597(12) Uani d . 1 . . C
H43 -0.3807 0.5381 -0.0476 0.072 Uiso calc R 1 . . H
C44 -0.3886(5) 0.6733(4) 0.0168(3) 0.0620(13) Uani d . 1 . . C
H44 -0.4932 0.6412 0.0048 0.074 Uiso calc R 1 . . H
C45 -0.3032(5) 0.7809(4) 0.0649(3) 0.0584(12) Uani d . 1 . . C
H45 -0.3497 0.8219 0.0859 0.070 Uiso calc R 1 . . H
C46 -0.1473(5) 0.8306(4) 0.0832(3) 0.0484(10) Uani d . 1 . . C
H46 -0.0902 0.9050 0.1152 0.058 Uiso calc R 1 . . H
C51 0.2012(4) 0.9723(3) 0.1378(2) 0.0392(9) Uani d . 1 . . C
C52 0.2100(5) 1.0018(4) 0.2205(3) 0.0535(11) Uani d . 1 . . C
H52 0.1834 0.9467 0.2484 0.064 Uiso calc R 1 . . H
C53 0.2581(6) 1.1128(4) 0.2608(3) 0.0652(13) Uani d . 1 . . C
H53 0.2619 1.1323 0.3158 0.078 Uiso calc R 1 . . H
C54 0.3005(6) 1.1951(4) 0.2209(3) 0.0631(13) Uani d . 1 . . C
H54 0.3337 1.2701 0.2488 0.076 Uiso calc R 1 . . H
C55 0.2938(5) 1.1663(4) 0.1397(3) 0.0587(12) Uani d . 1 . . C
H55 0.3224 1.2220 0.1124 0.070 Uiso calc R 1 . . H
C56 0.2449(5) 1.0556(3) 0.0982(3) 0.0483(10) Uani d . 1 . . C
H56 0.2413 1.0368 0.0431 0.058 Uiso calc R 1 . . H
C61 0.1732(5) 0.8210(3) -0.0101(3) 0.0435(9) Uani d . 1 . . C
C62 0.0686(6) 0.8083(5) -0.0869(3) 0.0661(14) Uani d . 1 . . C
H62 -0.0309 0.7949 -0.0919 0.079 Uiso calc R 1 . . H
C63 0.1121(7) 0.8155(5) -0.1566(3) 0.0824(17) Uani d . 1 . . C
H63 0.0415 0.8070 -0.2081 0.099 Uiso calc R 1 . . H
C64 0.2578(7) 0.8351(5) -0.1500(4) 0.0839(18) Uani d . 1 . . C
H64 0.2866 0.8399 -0.1968 0.101 Uiso calc R 1 . . H
C65 0.3602(6) 0.8474(5) -0.0749(4) 0.0794(16) Uani d . 1 . . C
H65 0.4597 0.8613 -0.0704 0.095 Uiso calc R 1 . . H
C66 0.3189(5) 0.8396(4) -0.0051(3) 0.0639(13) Uani d . 1 . . C
H66 0.3903 0.8469 0.0457 0.077 Uiso calc R 1 . . H
B1 0.1114(5) 0.7140(4) 0.2250(3) 0.0387(10) Uani d . 1 . . B
B2 0.2082(5) 0.6447(4) 0.2705(3) 0.0401(10) Uani d . 1 . . B
B3 0.1050(5) 0.6012(4) 0.1586(3) 0.0412(10) Uani d . 1 . . B
B4 0.2031(5) 0.7455(4) 0.1572(3) 0.0378(10) Uani d . 1 . . B
B5 0.3062(5) 0.7899(4) 0.2704(3) 0.0429(11) Uani d . 1 . . B
B6 0.4049(5) 0.6986(4) 0.2807(3) 0.0470(11) Uani d . 1 . . B
B7 0.2635(6) 0.5663(4) 0.2008(3) 0.0456(11) Uani d . 1 . . B
B8 0.2608(6) 0.6393(4) 0.1191(3) 0.0458(11) Uani d . 1 . . B
B9 0.4015(5) 0.7730(4) 0.1980(3) 0.0472(12) Uani d . 1 . . B
B10 0.4259(6) 0.6518(5) 0.1891(3) 0.0522(13) Uani d . 1 . . B
H1 0.021(4) 0.737(3) 0.237(2) 0.035(9) Uiso d . 1 . . H
H3 -0.011(4) 0.531(3) 0.117(2) 0.027(8) Uiso d . 1 . . H
H5 0.353(4) 0.870(3) 0.316(2) 0.023(8) Uiso d . 1 . . H
H6 0.494(4) 0.720(3) 0.348(2) 0.047(11) Uiso d . 1 . . H
H7 0.240(4) 0.476(3) 0.199(2) 0.044(10) Uiso d . 1 . . H
H8 0.233(5) 0.612(3) 0.049(3) 0.057(12) Uiso d . 1 . . H
H9 0.490(5) 0.854(3) 0.196(3) 0.055(12) Uiso d . 1 . . H
H10 0.520(4) 0.631(3) 0.179(2) 0.045(11) Uiso d . 1 . . H
C1S -0.1832(8) 0.8670(6) 0.3146(5) 0.114(2) Uani d . 1 . . C
H1S1 -0.1548 0.8170 0.2827 0.137 Uiso calc R 1 . . H
H1S2 -0.2932 0.8329 0.2975 0.137 Uiso calc R 1 . . H
Cl1 -0.1295(3) 0.99066(19) 0.28864(18) 0.1598(11) Uani d . 1 . . Cl
Cl2 -0.1076(5) 0.8767(3) 0.41817(19) 0.2298(19) Uani d . 1 . . Cl

loop_
_atom_site_aniso_label
_atom_site_aniso_U_11
_atom_site_aniso_U_22
_atom_site_aniso_U_33
_atom_site_aniso_U_12
_atom_site_aniso_U_13
_atom_site_aniso_U_23
P1 0.0366(6) 0.0461(6) 0.0378(6) 0.0197(5) 0.0158(4) 0.0154(5)
P2 0.0339(5) 0.0414(6) 0.0383(5) 0.0180(4) 0.0179(4) 0.0155(4)
C11 0.051(2) 0.053(3) 0.037(2) 0.028(2) 0.0176(19) 0.0118(19)
C12 0.058(3) 0.067(3) 0.057(3) 0.039(2) 0.022(2) 0.022(2)
C13 0.084(4) 0.090(4) 0.060(3) 0.061(3) 0.026(3) 0.022(3)
C14 0.134(6) 0.063(3) 0.059(3) 0.064(4) 0.038(3) 0.025(3)
C15 0.107(5) 0.052(3) 0.069(3) 0.035(3) 0.040(3) 0.027(3)
C16 0.064(3) 0.057(3) 0.058(3) 0.027(2) 0.029(2) 0.025(2)
C21 0.040(2) 0.049(2) 0.042(2) 0.0155(19) 0.0186(18) 0.0117(19)
C22 0.051(3) 0.061(3) 0.043(2) 0.025(2) 0.012(2) 0.017(2)
C23 0.068(3) 0.089(4) 0.039(3) 0.032(3) 0.011(2) 0.010(3)
C24 0.082(4) 0.080(4) 0.052(3) 0.022(3) 0.016(3) -0.008(3)
C25 0.141(6) 0.057(3) 0.071(4) 0.035(4) 0.043(4) 0.009(3)
C26 0.107(4) 0.061(3) 0.052(3) 0.037(3) 0.033(3) 0.012(2)
C31 0.039(2) 0.051(2) 0.042(2) 0.0209(19) 0.0164(18) 0.0259(19)
C32 0.048(3) 0.067(3) 0.066(3) 0.030(2) 0.024(2) 0.019(2)
C33 0.049(3) 0.071(3) 0.108(5) 0.034(3) 0.035(3) 0.026(3)
C34 0.042(3) 0.068(3) 0.117(5) 0.021(3) 0.024(3) 0.053(4)
C35 0.048(3) 0.075(4) 0.067(3) 0.009(3) 0.006(3) 0.024(3)
C36 0.043(3) 0.068(3) 0.058(3) 0.011(2) 0.019(2) 0.018(2)
C41 0.039(2) 0.046(2) 0.039(2) 0.0199(18) 0.0176(17) 0.0201(18)
C42 0.048(2) 0.048(2) 0.052(3) 0.021(2) 0.018(2) 0.017(2)
C43 0.051(3) 0.051(3) 0.067(3) 0.010(2) 0.015(2) 0.026(2)
C44 0.036(2) 0.077(3) 0.066(3) 0.010(2) 0.019(2) 0.035(3)
C45 0.044(3) 0.086(4) 0.061(3) 0.034(3) 0.030(2) 0.025(3)
C46 0.044(2) 0.058(3) 0.047(2) 0.024(2) 0.020(2) 0.013(2)
C51 0.034(2) 0.043(2) 0.044(2) 0.0175(17) 0.0170(17) 0.0138(18)
C52 0.067(3) 0.050(3) 0.054(3) 0.030(2) 0.026(2) 0.018(2)
C53 0.088(4) 0.050(3) 0.054(3) 0.028(3) 0.025(3) 0.008(2)
C54 0.069(3) 0.040(2) 0.070(3) 0.019(2) 0.020(3) 0.006(2)
C55 0.062(3) 0.046(3) 0.075(3) 0.023(2) 0.031(3) 0.025(2)
C56 0.051(2) 0.047(2) 0.056(3) 0.023(2) 0.025(2) 0.025(2)
C61 0.047(2) 0.053(2) 0.045(2) 0.026(2) 0.0257(19) 0.0208(19)
C62 0.058(3) 0.104(4) 0.047(3) 0.039(3) 0.024(2) 0.030(3)
C63 0.094(4) 0.131(5) 0.040(3) 0.054(4) 0.036(3) 0.035(3)
C64 0.101(5) 0.119(5) 0.068(4) 0.051(4) 0.067(4) 0.043(3)
C65 0.068(3) 0.116(5) 0.081(4) 0.042(3) 0.053(3) 0.039(4)
C66 0.054(3) 0.093(4) 0.063(3) 0.037(3) 0.036(2) 0.030(3)
B1 0.044(3) 0.041(2) 0.042(3) 0.022(2) 0.023(2) 0.018(2)
B2 0.037(2) 0.049(3) 0.041(2) 0.020(2) 0.019(2) 0.017(2)
B3 0.044(3) 0.044(3) 0.040(2) 0.020(2) 0.016(2) 0.014(2)
B4 0.039(2) 0.036(2) 0.042(2) 0.0172(19) 0.017(2) 0.015(2)
B5 0.045(3) 0.042(3) 0.039(3) 0.015(2) 0.016(2) 0.013(2)
B6 0.041(3) 0.056(3) 0.049(3) 0.023(2) 0.016(2) 0.021(2)
B7 0.054(3) 0.047(3) 0.043(3) 0.024(2) 0.021(2) 0.018(2)
B8 0.053(3) 0.052(3) 0.043(3) 0.026(2) 0.024(2) 0.020(2)
B9 0.039(3) 0.055(3) 0.054(3) 0.021(2) 0.020(2) 0.027(2)
B10 0.056(3) 0.072(4) 0.054(3) 0.041(3) 0.031(3) 0.030(3)
C1S 0.100(5) 0.099(5) 0.103(5) 0.020(4) 0.013(4) 0.014(4)
Cl1 0.196(3) 0.1001(15) 0.182(2) 0.0246(15) 0.117(2) 0.0364(15)
Cl2 0.293(4) 0.167(3) 0.142(2) 0.107(3) -0.050(2) 0.019(2)

loop_
_atom_type_symbol
_atom_type_description
_atom_type_scat_dispersion_real
_atom_type_scat_dispersion_imag
_atom_type_scat_source
C C 0.0033 0.0016 'International Tables Vol C Tables 4.2.6.8 and 6.1.1.4'
H H 0.0000 0.0000 'International Tables Vol C Tables 4.2.6.8 and 6.1.1.4'
B B 0.0013 0.0007 'International Tables Vol C Tables 4.2.6.8 and 6.1.1.4'
P P 0.1023 0.0942 'International Tables Vol C Tables 4.2.6.8 and 6.1.1.4'
Cl Cl 0.1484 0.1585 'International Tables Vol C Tables 4.2.6.8 and 6.1.1.4'

loop_
_geom_angle_atom_site_label_1
_geom_angle_atom_site_label_2
_geom_angle_atom_site_label_3
_geom_angle
C31 P1 C11 106.40(19)
C31 P1 C21 107.42(19)
C11 P1 C21 105.23(19)
C31 P1 B2 109.35(19)
C11 P1 B2 115.45(19)
C21 P1 B2 112.5(2)
C61 P2 C41 107.96(19)
C61 P2 C51 105.63(18)
C41 P2 C51 106.34(18)
C61 P2 B4 115.69(19)
C41 P2 B4 109.55(18)
C51 P2 B4 111.19(19)
C16 C11 C12 120.1(4)
C16 C11 P1 121.1(3)
C12 C11 P1 118.6(3)
C11 C12 C13 119.0(5)
C11 C12 H12 120.5
C13 C12 H12 120.5
C14 C13 C12 120.2(5)
C14 C13 H13 119.9
C12 C13 H13 119.9
C15 C14 C13 120.7(5)
C15 C14 H14 119.6
C13 C14 H14 119.6
C14 C15 C16 119.8(5)
C14 C15 H15 120.1
C16 C15 H15 120.1
C11 C16 C15 120.1(5)
C11 C16 H16 120.0
C15 C16 H16 120.0
C22 C21 C26 118.5(4)
C22 C21 P1 121.9(3)
C26 C21 P1 119.6(3)
C21 C22 C23 120.8(5)
C21 C22 H22 119.6
C23 C22 H22 119.6
C24 C23 C22 119.9(5)
C24 C23 H23 120.0
C22 C23 H23 120.0
C23 C24 C25 119.7(5)
C23 C24 H24 120.2
C25 C24 H24 120.2
C26 C25 C24 121.2(5)
C26 C25 H25 119.4
C24 C25 H25 119.4
C25 C26 C21 119.9(5)
C25 C26 H26 120.1
C21 C26 H26 120.1
C36 C31 C32 119.4(4)
C36 C31 P1 118.4(3)
C32 C31 P1 122.0(3)
C33 C32 C31 120.2(5)
C33 C32 H32 119.9
C31 C32 H32 119.9
C34 C33 C32 120.8(5)
C34 C33 H33 119.6
C32 C33 H33 119.6
C33 C34 C35 120.0(5)
C33 C34 H34 120.0
C35 C34 H34 120.0
C34 C35 C36 120.1(5)
C34 C35 H35 119.9
C36 C35 H35 119.9
C31 C36 C35 119.4(5)
C31 C36 H36 120.3
C35 C36 H36 120.3
C46 C41 C42 119.3(4)
C46 C41 P2 121.7(3)
C42 C41 P2 118.8(3)
C43 C42 C41 119.7(4)
C43 C42 H42 120.2
C41 C42 H42 120.2
C44 C43 C42 120.1(5)
C44 C43 H43 119.9
C42 C43 H43 119.9
C45 C44 C43 120.3(4)
C45 C44 H44 119.9
C43 C44 H44 119.9
C44 C45 C46 120.8(4)
C44 C45 H45 119.6
C46 C45 H45 119.6
C45 C46 C41 119.8(4)
C45 C46 H46 120.1
C41 C46 H46 120.1
C56 C51 C52 119.3(4)
C56 C51 P2 122.0(3)
C52 C51 P2 118.7(3)
C53 C52 C51 119.7(4)
C53 C52 H52 120.2
C51 C52 H52 120.2
C54 C53 C52 120.7(5)
C54 C53 H53 119.6
C52 C53 H53 119.6
C53 C54 C55 119.7(4)
C53 C54 H54 120.2
C55 C54 H54 120.2
C54 C55 C56 120.4(4)
C54 C55 H55 119.8
C56 C55 H55 119.8
C55 C56 C51 120.3(4)
C55 C56 H56 119.9
C51 C56 H56 119.9
C66 C61 C62 118.6(4)
C66 C61 P2 119.4(3)
C62 C61 P2 121.9(3)
C61 C62 C63 120.0(5)
C61 C62 H62 120.0
C63 C62 H62 120.0
C64 C63 C62 120.4(5)
C64 C63 H63 119.8
C62 C63 H63 119.8
C65 C64 C63 119.7(4)
C65 C64 H64 120.2
C63 C64 H64 120.2
C64 C65 C66 120.9(5)
C64 C65 H65 119.6
C66 C65 H65 119.6
C61 C66 C65 120.5(5)
C61 C66 H66 119.8
C65 C66 H66 119.8
B2 B1 B4 96.3(3)
B2 B1 B3 64.1(3)
B4 B1 B3 64.5(3)
B2 B1 B5 64.4(3)
B4 B1 B5 64.6(3)
B3 B1 B5 99.2(3)
B2 B1 H1 133.0(18)
B4 B1 H1 130.6(18)
B3 B1 H1 132.7(18)
B5 B1 H1 128.1(18)
B1 B2 B6 115.3(3)
B1 B2 B3 58.9(3)
B6 B2 B3 104.6(3)
B1 B2 B7 114.8(3)
B6 B2 B7 61.8(3)
B3 B2 B7 60.2(3)
B1 B2 B5 59.0(3)
B6 B2 B5 60.5(3)
B3 B2 B5 92.8(3)
B7 B2 B5 104.3(3)
B1 B2 P1 112.4(3)
B6 B2 P1 122.2(3)
B3 B2 P1 127.5(3)
B7 B2 P1 121.7(3)
B5 B2 P1 129.0(3)
B1 B3 B2 57.1(3)
B1 B3 B7 112.9(3)
B2 B3 B7 59.9(3)
B1 B3 B8 112.7(3)
B2 B3 B8 100.9(3)
B7 B3 B8 60.0(3)
B1 B3 B4 57.0(2)
B2 B3 B4 87.9(3)
B7 B3 B4 101.3(3)
B8 B3 B4 59.9(3)
B1 B3 H3 118.9(17)
B2 B3 H3 132.3(16)
B7 B3 H3 119.2(16)
B8 B3 H3 119.7(17)
B4 B3 H3 132.7(16)
B1 B4 B9 114.3(3)
B1 B4 B8 114.3(3)
B9 B4 B8 61.6(3)
B1 B4 B3 58.5(2)
B9 B4 B3 103.9(3)
B8 B4 B3 60.1(2)
B1 B4 B5 58.8(3)
B9 B4 B5 59.8(3)
B8 B4 B5 103.6(3)
B3 B4 B5 92.2(3)
B1 B4 P2 113.3(3)
B9 B4 P2 122.8(3)
B8 B4 P2 121.1(3)
B3 B4 P2 127.4(3)
B5 B4 P2 130.2(3)
B1 B5 B9 112.1(3)
B1 B5 B2 56.6(2)
B9 B5 B2 100.8(3)
B1 B5 B6 111.9(3)
B9 B5 B6 60.9(3)
B2 B5 B6 59.2(3)
B1 B5 B4 56.7(2)
B9 B5 B4 59.5(3)
B2 B5 B4 87.2(3)
B6 B5 B4 101.1(3)
B1 B5 H5 120.2(17)
B9 B5 H5 118.0(17)
B2 B5 H5 134.6(17)
B6 B5 H5 119.7(17)
B4 B5 H5 131.8(17)
B10 B6 B2 111.5(4)
B10 B6 B5 112.1(3)
B2 B6 B5 60.3(3)
B10 B6 B9 57.2(3)
B2 B6 B9 100.3(3)
B5 B6 B9 59.2(3)
B10 B6 B7 57.3(3)
B2 B6 B7 59.3(3)
B5 B6 B7 102.4(3)
B9 B6 B7 89.6(3)
B10 B6 H6 125.2(19)
B2 B6 H6 116.4(19)
B5 B6 H6 113.7(19)
B9 B6 H6 132.3(19)
B7 B6 H6 134.4(19)
B10 B7 B2 110.9(4)
B10 B7 B3 112.9(3)
B2 B7 B3 59.8(3)
B10 B7 B8 57.6(3)
B2 B7 B8 101.0(3)
B3 B7 B8 60.2(3)
B10 B7 B6 57.1(3)
B2 B7 B6 58.9(3)
B3 B7 B6 102.2(3)
B8 B7 B6 90.5(3)
B10 B7 H7 120.1(19)
B2 B7 H7 120.1(19)
B3 B7 H7 118.6(19)
B8 B7 H7 131.6(19)
B6 B7 H7 131.3(19)
B10 B8 B7 58.1(3)
B10 B8 B4 111.3(4)
B7 B8 B4 101.2(3)
B10 B8 B3 113.0(3)
B7 B8 B3 59.8(3)
B4 B8 B3 60.0(2)
B10 B8 B9 57.1(3)
B7 B8 B9 90.4(3)
B4 B8 B9 58.9(3)
B3 B8 B9 101.8(3)
B10 B8 H8 121(2)
B7 B8 H8 134(2)
B4 B8 H8 117(2)
B3 B8 H8 118(2)
B9 B8 H8 130(2)
B10 B9 B4 111.6(4)
B10 B9 B5 113.0(3)
B4 B9 B5 60.7(3)
B10 B9 B6 57.4(3)
B4 B9 B6 101.1(3)
B5 B9 B6 59.9(3)
B10 B9 B8 56.9(3)
B4 B9 B8 59.4(3)
B5 B9 B8 102.7(3)
B6 B9 B8 89.5(3)
B10 B9 H9 122(2)
B4 B9 H9 119(2)
B5 B9 H9 115(2)
B6 B9 H9 130(2)
B8 B9 H9 135(2)
B8 B10 B9 66.0(3)
B8 B10 B6 99.7(3)
B9 B10 B6 65.4(3)
B8 B10 B7 64.3(3)
B9 B10 B7 99.4(3)
B6 B10 B7 65.6(3)
B8 B10 H10 130.5(19)
B9 B10 H10 132(2)
B6 B10 H10 130(2)
B7 B10 H10 129.0(19)
Cl1 C1S Cl2 115.2(4)
Cl1 C1S H1S1 108.5
Cl2 C1S H1S1 108.5
Cl1 C1S H1S2 108.5
Cl2 C1S H1S2 108.5
H1S1 C1S H1S2 107.5

loop_
_geom_bond_atom_site_label_1
_geom_bond_atom_site_label_2
_geom_bond_site_symmetry_2
_geom_bond_distance
_geom_bond_publ_flag
P1 C31 . 1.802(4) ?
P1 C11 . 1.808(4) ?
P1 C21 . 1.809(4) ?
P1 B2 . 1.927(4) ?
P2 C61 . 1.803(4) ?
P2 C41 . 1.807(4) ?
P2 C51 . 1.812(4) ?
P2 B4 . 1.910(4) ?
C11 C16 . 1.384(6) ?
C11 C12 . 1.386(6) ?
C12 C13 . 1.396(6) ?
C12 H12 . 0.9300 ?
C13 C14 . 1.375(8) ?
C13 H13 . 0.9300 ?
C14 C15 . 1.365(8) ?
C14 H14 . 0.9300 ?
C15 C16 . 1.389(6) ?
C15 H15 . 0.9300 ?
C16 H16 . 0.9300 ?
C21 C22 . 1.382(6) ?
C21 C26 . 1.395(6) ?
C22 C23 . 1.390(6) ?
C22 H22 . 0.9300 ?
C23 C24 . 1.361(8) ?
C23 H23 . 0.9300 ?
C24 C25 . 1.377(8) ?
C24 H24 . 0.9300 ?
C25 C26 . 1.368(7) ?
C25 H25 . 0.9300 ?
C26 H26 . 0.9300 ?
C31 C36 . 1.380(6) ?
C31 C32 . 1.382(6) ?
C32 C33 . 1.382(6) ?
C32 H32 . 0.9300 ?
C33 C34 . 1.350(8) ?
C33 H33 . 0.9300 ?
C34 C35 . 1.378(8) ?
C34 H34 . 0.9300 ?
C35 C36 . 1.400(7) ?
C35 H35 . 0.9300 ?
C36 H36 . 0.9300 ?
C41 C46 . 1.386(5) ?
C41 C42 . 1.392(6) ?
C42 C43 . 1.391(6) ?
C42 H42 . 0.9300 ?
C43 C44 . 1.373(7) ?
C43 H43 . 0.9300 ?
C44 C45 . 1.356(7) ?
C44 H44 . 0.9300 ?
C45 C46 . 1.386(6) ?
C45 H45 . 0.9300 ?
C46 H46 . 0.9300 ?
C51 C56 . 1.379(5) ?
C51 C52 . 1.386(6) ?
C52 C53 . 1.372(6) ?
C52 H52 . 0.9300 ?
C53 C54 . 1.370(7) ?
C53 H53 . 0.9300 ?
C54 C55 . 1.368(7) ?
C54 H54 . 0.9300 ?
C55 C56 . 1.372(6) ?
C55 H55 . 0.9300 ?
C56 H56 . 0.9300 ?
C61 C66 . 1.374(6) ?
C61 C62 . 1.384(6) ?
C62 C63 . 1.387(6) ?
C62 H62 . 0.9300 ?
C63 C64 . 1.364(8) ?
C63 H63 . 0.9300 ?
C64 C65 . 1.354(8) ?
C64 H64 . 0.9300 ?
C65 C66 . 1.378(7) ?
C65 H65 . 0.9300 ?
C66 H66 . 0.9300 ?
B1 B2 . 1.681(6) ?
B1 B4 . 1.686(6) ?
B1 B3 . 1.714(6) ?
B1 B5 . 1.726(7) ?
B1 H1 . 1.12(4) ?
B2 B6 . 1.795(6) ?
B2 B3 . 1.802(6) ?
B2 B7 . 1.803(7) ?
B2 B5 . 1.816(6) ?
B3 B7 . 1.808(7) ?
B3 B8 . 1.815(7) ?
B3 B4 . 1.814(6) ?
B3 H3 . 1.14(3) ?
B4 B9 . 1.801(6) ?
B4 B8 . 1.811(6) ?
B4 B5 . 1.822(6) ?
B5 B9 . 1.805(7) ?
B5 B6 . 1.819(7) ?
B5 H5 . 1.07(3) ?
B6 B10 . 1.703(7) ?
B6 B9 . 1.838(7) ?
B6 B7 . 1.848(7) ?
B6 H6 . 1.17(4) ?
B7 B10 . 1.706(7) ?
B7 B8 . 1.811(7) ?
B7 H7 . 1.12(4) ?
B8 B10 . 1.696(7) ?
B8 B9 . 1.850(7) ?
B8 H8 . 1.13(4) ?
B9 B10 . 1.700(7) ?
B9 H9 . 1.13(4) ?
B10 H10 . 1.12(4) ?
C1S Cl1 . 1.694(7) ?
C1S Cl2 . 1.694(8) ?
C1S H1S1 . 0.9700 ?
C1S H1S2 . 0.9700 ?
